data_7049087
loop_
_publ_author_name
'Bulatov, Evgeny'
'Haukka, Matti'

_publ_section_title
;
 Non-conventional synthesis and photophysical studies of platinum(ii)
 complexes with methylene bridged 2,2'-dipyridylamine derivatives.
;
_journal_issue 10
_journal_name_full 'Dalton transactions (Cambridge, England : 2003)'
_journal_page_first 3369
_journal_page_last 3379
_journal_paper_doi 10.1039/c8dt03912g
_journal_volume 48
_journal_year 2019
_chemical_formula_moiety 'C17 H14 I2 N4 O2 Pt'
_chemical_formula_sum 'C17 H14 I2 N4 O2 Pt'
_chemical_formula_weight 755.21
_chemical_name_systematic 2-nitrobenzyldi(2-pyridyl)aminediiodoplatinum(II)
_space_group_crystal_system triclinic
_space_group_IT_number 2
_space_group_name_Hall '-P 1'
_space_group_name_H-M_alt 'P -1'
_symmetry_space_group_name_Hall '-P 1'
_symmetry_space_group_name_H-M 'P -1'
_atom_sites_solution_hydrogens geom
_audit_creation_date 2018-06-15
_audit_creation_method
;
Olex2 1.2
(compiled 2015.09.30 svn.r3233 for OlexSys, GUI svn.r5103)
;
_audit_update_record
;
2018-09-21 deposited with the CCDC.
2019-02-12 downloaded from the CCDC.
;
_cell_angle_alpha 78.053(4)
_cell_angle_beta 73.245(5)
_cell_angle_gamma 67.650(5)
_cell_formula_units_Z 2
_cell_length_a 10.2152(7)
_cell_length_b 10.3480(4)
_cell_length_c 10.5475(6)
_cell_measurement_reflns_used 4847
_cell_measurement_temperature 120.01(10)
_cell_measurement_theta_max 76.4850
_cell_measurement_theta_min 4.3850
_cell_volume 981.42(10)
_computing_cell_refinement
;
CrysAlisPro, Agilent Technologies,
Version 1.171.37.31 (release 14-01-2014 CrysAlis171 .NET)
(compiled Jan 14 2014,18:38:05)
;
_computing_data_collection
;
CrysAlisPro, Agilent Technologies,
Version 1.171.37.31 (release 14-01-2014 CrysAlis171 .NET)
(compiled Jan 14 2014,18:38:05)
;
_computing_data_reduction
;
CrysAlisPro, Agilent Technologies,
Version 1.171.37.31 (release 14-01-2014 CrysAlis171 .NET)
(compiled Jan 14 2014,18:38:05)
;
_computing_molecular_graphics 'Olex2 (Dolomanov et al., 2009)'
_computing_publication_material 'Olex2 (Dolomanov et al., 2009)'
_computing_structure_refinement 'ShelXL (Sheldrick, 2015)'
_computing_structure_solution 'ShelXT (Sheldrick, 2015)'
_diffrn_ambient_environment N~2~
_diffrn_ambient_temperature 120.01(10)
_diffrn_detector 'CCD plate'
_diffrn_detector_area_resol_mean 5.1977
_diffrn_detector_type Atlas
_diffrn_measured_fraction_theta_full 1.000
_diffrn_measured_fraction_theta_max 0.991
_diffrn_measurement_details
;
#__ type_ start__ end____ width___ exp.time_
  1 omega  -81.00   33.00   1.0000    7.5000
omega____ theta____ kappa____ phi______ frames
    -      -41.6513   19.0000  150.0000 114

#__ type_ start__ end____ width___ exp.time_
  2 omega  -49.00   12.00   1.0000    7.5000
omega____ theta____ kappa____ phi______ frames
    -      -41.6513   37.0000   30.0000 61

#__ type_ start__ end____ width___ exp.time_
  3 omega  -50.00   30.00   1.0000    7.5000
omega____ theta____ kappa____ phi______ frames
    -      -41.6513   57.0000 -150.0000 80

#__ type_ start__ end____ width___ exp.time_
  4 omega   45.00   83.00   1.0000    7.5000
omega____ theta____ kappa____ phi______ frames
    -       41.6513  -99.0000    0.0000 38

#__ type_ start__ end____ width___ exp.time_
  5 omega   14.00   66.00   1.0000    7.5000
omega____ theta____ kappa____ phi______ frames
    -       41.6513  -99.0000  -90.0000 52

#__ type_ start__ end____ width___ exp.time_
  6 omega   38.00   80.00   1.0000    7.5000
omega____ theta____ kappa____ phi______ frames
    -       41.6513 -125.0000 -180.0000 42

#__ type_ start__ end____ width___ exp.time_
  7 omega  112.00  150.00   1.0000   22.5000
omega____ theta____ kappa____ phi______ frames
    -      112.0000   15.0000  150.0000 38

#__ type_ start__ end____ width___ exp.time_
  8 omega  117.00  148.00   1.0000   22.5000
omega____ theta____ kappa____ phi______ frames
    -      112.0000  178.0000  150.0000 31

#__ type_ start__ end____ width___ exp.time_
  9 omega   29.00   69.00   1.0000   22.5000
omega____ theta____ kappa____ phi______ frames
    -      112.0000  -94.0000 -150.0000 40

#__ type_ start__ end____ width___ exp.time_
 10 omega   43.00  119.00   1.0000   22.5000
omega____ theta____ kappa____ phi______ frames
    -      112.0000  -77.0000  -90.0000 76

#__ type_ start__ end____ width___ exp.time_
 11 omega   49.00   93.00   1.0000   22.5000
omega____ theta____ kappa____ phi______ frames
    -      112.0000  -61.0000 -180.0000 44

#__ type_ start__ end____ width___ exp.time_
 12 omega   60.00  105.00   1.0000   22.5000
omega____ theta____ kappa____ phi______ frames
    -      112.0000   15.0000  150.0000 45

#__ type_ start__ end____ width___ exp.time_
 13 omega   99.00  170.00   1.0000   22.5000
omega____ theta____ kappa____ phi______ frames
    -      112.0000   15.0000    0.0000 71

#__ type_ start__ end____ width___ exp.time_
 14 omega   58.00  103.00   1.0000   22.5000
omega____ theta____ kappa____ phi______ frames
    -      112.0000  -94.0000  120.0000 45

#__ type_ start__ end____ width___ exp.time_
 15 omega   86.00  148.00   1.0000   22.5000
omega____ theta____ kappa____ phi______ frames
    -      112.0000   30.0000 -180.0000 62

#__ type_ start__ end____ width___ exp.time_
 16 omega  110.00  175.00   1.0000   22.5000
omega____ theta____ kappa____ phi______ frames
    -      112.0000   45.0000   30.0000 65

#__ type_ start__ end____ width___ exp.time_
 17 omega   90.00  116.00   1.0000   22.5000
omega____ theta____ kappa____ phi______ frames
    -      112.0000 -111.0000   60.0000 26

#__ type_ start__ end____ width___ exp.time_
 18 omega   84.00  115.00   1.0000   22.5000
omega____ theta____ kappa____ phi______ frames
    -      112.0000 -111.0000 -120.0000 31

#__ type_ start__ end____ width___ exp.time_
 19 omega   47.00   98.00   1.0000   22.5000
omega____ theta____ kappa____ phi______ frames
    -      112.0000  -45.0000  -90.0000 51

#__ type_ start__ end____ width___ exp.time_
 20 omega   30.00   80.00   1.0000   22.5000
omega____ theta____ kappa____ phi______ frames
    -      112.0000  -94.0000 -180.0000 50

#__ type_ start__ end____ width___ exp.time_
 21 omega   76.00  116.00   1.0000   22.5000
omega____ theta____ kappa____ phi______ frames
    -      112.0000 -111.0000  120.0000 40

#__ type_ start__ end____ width___ exp.time_
 22 omega   63.00   88.00   1.0000   22.5000
omega____ theta____ kappa____ phi______ frames
    -      112.0000  178.0000  150.0000 25

#__ type_ start__ end____ width___ exp.time_
 23 omega   55.00   82.00   1.0000   22.5000
omega____ theta____ kappa____ phi______ frames
    -      112.0000 -111.0000 -120.0000 27

#__ type_ start__ end____ width___ exp.time_
 24 omega   63.00  105.00   1.0000   22.5000
omega____ theta____ kappa____ phi______ frames
    -      112.0000  -94.0000  150.0000 42

#__ type_ start__ end____ width___ exp.time_
 25 omega   63.00   90.00   1.0000   22.5000
omega____ theta____ kappa____ phi______ frames
    -      112.0000  -30.0000  150.0000 27

#__ type_ start__ end____ width___ exp.time_
 26 omega   62.00   87.00   1.0000   22.5000
omega____ theta____ kappa____ phi______ frames
    -      112.0000  -30.0000  -90.0000 25

#__ type_ start__ end____ width___ exp.time_
 27 omega   36.00   90.00   1.0000   22.5000
omega____ theta____ kappa____ phi______ frames
    -      112.0000  -30.0000 -150.0000 54

#__ type_ start__ end____ width___ exp.time_
 28 omega  117.00  145.00   1.0000   22.5000
omega____ theta____ kappa____ phi______ frames
    -      112.0000  -77.0000  -30.0000 28

#__ type_ start__ end____ width___ exp.time_
 29 omega  108.00  144.00   1.0000   22.5000
omega____ theta____ kappa____ phi______ frames
    -      112.0000  111.0000 -120.0000 36

#__ type_ start__ end____ width___ exp.time_
 30 omega   45.00  109.00   1.0000   22.5000
omega____ theta____ kappa____ phi______ frames
    -      112.0000  -94.0000  -90.0000 64

#__ type_ start__ end____ width___ exp.time_
 31 omega   57.00   91.00   1.0000   22.5000
omega____ theta____ kappa____ phi______ frames
    -      112.0000  -45.0000    0.0000 34

#__ type_ start__ end____ width___ exp.time_
 32 omega   43.00   87.00   1.0000   22.5000
omega____ theta____ kappa____ phi______ frames
    -      112.0000  -25.0000 -113.2111 44

#__ type_ start__ end____ width___ exp.time_
 33 omega  124.00  175.00   1.0000   22.5000
omega____ theta____ kappa____ phi______ frames
    -      112.0000   45.0000    0.0000 51

#__ type_ start__ end____ width___ exp.time_
 34 omega   50.00   77.00   1.0000   22.5000
omega____ theta____ kappa____ phi______ frames
    -      112.0000  -61.0000  -90.0000 27

#__ type_ start__ end____ width___ exp.time_
 35 omega   88.00  115.00   1.0000   22.5000
omega____ theta____ kappa____ phi______ frames
    -      112.0000  -61.0000  -90.0000 27

#__ type_ start__ end____ width___ exp.time_
 36 omega   41.00   87.00   1.0000   22.5000
omega____ theta____ kappa____ phi______ frames
    -      112.0000  -45.0000  -30.0000 46

#__ type_ start__ end____ width___ exp.time_
 37 omega   47.00   95.00   1.0000   22.5000
omega____ theta____ kappa____ phi______ frames
    -      112.0000  -45.0000   60.0000 48

#__ type_ start__ end____ width___ exp.time_
 38 omega   85.00  110.00   1.0000   22.5000
omega____ theta____ kappa____ phi______ frames
    -      112.0000 -111.0000  -90.0000 25

#__ type_ start__ end____ width___ exp.time_
 39 omega   82.00  109.00   1.0000   22.5000
omega____ theta____ kappa____ phi______ frames
    -      112.0000 -111.0000   30.0000 27

#__ type_ start__ end____ width___ exp.time_
 40 omega   91.00  120.00   1.0000   22.5000
omega____ theta____ kappa____ phi______ frames
    -      112.0000 -125.0000   28.5675 29
;
_diffrn_measurement_device 'four-circle diffractometer'
_diffrn_measurement_device_type 'SuperNova, Dual, Cu at zero, Atlas'
_diffrn_measurement_method '\w scans'
_diffrn_orient_matrix_UB_11 0.0455221000
_diffrn_orient_matrix_UB_12 0.0282336000
_diffrn_orient_matrix_UB_13 -0.1527337000
_diffrn_orient_matrix_UB_21 0.1534557000
_diffrn_orient_matrix_UB_22 -0.0175295000
_diffrn_orient_matrix_UB_23 0.0100771000
_diffrn_orient_matrix_UB_31 0.0497464000
_diffrn_orient_matrix_UB_32 -0.1585036000
_diffrn_orient_matrix_UB_33 -0.0110776000
_diffrn_radiation_monochromator mirror
_diffrn_radiation_probe x-ray
_diffrn_radiation_type CuK\a
_diffrn_radiation_wavelength 1.54184
_diffrn_reflns_av_R_equivalents 0.0477
_diffrn_reflns_av_unetI/netI 0.0549
_diffrn_reflns_Laue_measured_fraction_full 1.000
_diffrn_reflns_Laue_measured_fraction_max 0.991
_diffrn_reflns_limit_h_max 12
_diffrn_reflns_limit_h_min -12
_diffrn_reflns_limit_k_max 7
_diffrn_reflns_limit_k_min -13
_diffrn_reflns_limit_l_max 13
_diffrn_reflns_limit_l_min -13
_diffrn_reflns_number 10871
_diffrn_reflns_point_group_measured_fraction_full 1.000
_diffrn_reflns_point_group_measured_fraction_max 0.991
_diffrn_reflns_theta_full 67.684
_diffrn_reflns_theta_max 77.098
_diffrn_reflns_theta_min 4.404
_diffrn_source 'sealed X-ray tube'
_diffrn_source_type 'SuperNova (Cu) X-ray Source'
_exptl_absorpt_coefficient_mu 38.238
_exptl_absorpt_correction_T_max 1.00000
_exptl_absorpt_correction_T_min 0.55316
_exptl_absorpt_correction_type multi-scan
_exptl_absorpt_process_details
;
CrysAlisPro, Agilent Technologies,
Version 1.171.37.31 (release 14-01-2014 CrysAlis171 .NET)
(compiled Jan 14 2014,18:38:05)
Empirical absorption correction using spherical harmonics,
 implemented in SCALE3 ABSPACK scaling algorithm.
Empirical absorption correction using spherical harmonics,
 implemented in SCALE3 ABSPACK scaling algorithm.
;
_exptl_crystal_colour yellow
_exptl_crystal_colour_primary yellow
_exptl_crystal_density_diffrn 2.556
_exptl_crystal_density_method 'not measured'
_exptl_crystal_description plate
_exptl_crystal_F_000 688
_exptl_crystal_size_max 0.0592
_exptl_crystal_size_mid 0.0474
_exptl_crystal_size_min 0.0157
_refine_diff_density_max 1.327
_refine_diff_density_min -1.837
_refine_diff_density_rms 0.191
_refine_ls_extinction_method none
_refine_ls_goodness_of_fit_ref 1.032
_refine_ls_hydrogen_treatment constr
_refine_ls_matrix_type full
_refine_ls_number_parameters 235
_refine_ls_number_reflns 4124
_refine_ls_number_restraints 0
_refine_ls_restrained_S_all 1.032
_refine_ls_R_factor_all 0.0464
_refine_ls_R_factor_gt 0.0385
_refine_ls_shift/su_max 0.001
_refine_ls_shift/su_mean 0.000
_refine_ls_structure_factor_coef Fsqd
_refine_ls_weighting_details 'w=1/[\s^2^(Fo^2^)+(0.0513P)^2^] where P=(Fo^2^+2Fc^2^)/3'
_refine_ls_weighting_scheme calc
_refine_ls_wR_factor_gt 0.0958
_refine_ls_wR_factor_ref 0.1014
_reflns_Friedel_coverage 0.000
_reflns_number_gt 3518
_reflns_number_total 4124
_reflns_threshold_expression 'I > 2\s(I)'
_cod_data_source_file c8dt03912g2.cif
_cod_data_source_block eb116_m
_cod_depositor_comments 'Adding full bibliography for 7049077--7049089.cif.'
_cod_database_code 7049087
_chemical_oxdiff_formula C18H20N4O2PtI2
_chemical_oxdiff_usercomment 'Clear, yellow plate 0.05 0.05 0.01'
_shelx_space_group_comment
;
The symmetry employed for this shelxl refinement is uniquely defined
by the following loop, which should always be used as a source of
symmetry information in preference to the above space-group names.
They are only intended as comments.
;
_shelx_estimated_absorpt_t_max 0.585
_shelx_estimated_absorpt_t_min 0.211
_reflns_odcompleteness_completeness 100.00
_reflns_odcompleteness_iscentric 1
_reflns_odcompleteness_theta 66.97
_olex2_refinement_description
;
1. Fixed Uiso
 At 1.2 times of:
  All C(H) groups, All C(H,H) groups
2.a Secondary CH2 refined with riding coordinates:
 C11(H11A,H11B)
2.b Aromatic/amide H refined with riding coordinates:
 C2(H2), C3(H3), C4(H4), C5(H5), C7(H7), C8(H8), C9(H9), C10(H10), C14(H14),
 C15(H15), C16(H16), C17(H17)
;
_shelx_shelxl_version_number 2014/7
_olex2_submission_special_instructions 'No special instructions were received'

loop_
_space_group_symop_operation_xyz
'x, y, z'
'-x, -y, -z'

loop_
_atom_site_label
_atom_site_type_symbol
_atom_site_fract_x
_atom_site_fract_y
_atom_site_fract_z
_atom_site_U_iso_or_equiv
_atom_site_adp_type
_atom_site_occupancy
_atom_site_site_symmetry_order
_atom_site_calc_flag
_atom_site_refinement_flags_posn
Pt1 Pt 0.33067(3) 0.39926(3) 0.14674(3) 0.03248(10) Uani 1 1 d .
I1 I 0.25064(6) 0.67029(5) 0.11194(6) 0.04365(14) Uani 1 1 d .
I2 I 0.37344(7) 0.39016(6) 0.37911(5) 0.04590(14) Uani 1 1 d .
O1 O -0.1286(9) 0.0373(8) 0.1408(7) 0.0567(16) Uani 1 1 d .
O2 O -0.1666(10) -0.0931(8) 0.3260(8) 0.066(2) Uani 1 1 d .
N1 N 0.2866(7) 0.3958(6) -0.0297(6) 0.0328(12) Uani 1 1 d .
N2 N 0.3866(8) 0.1875(7) 0.1637(6) 0.0362(13) Uani 1 1 d .
N3 N 0.1814(7) 0.2251(7) 0.0863(6) 0.0355(13) Uani 1 1 d .
N4 N -0.1360(9) 0.0078(9) 0.2599(8) 0.0498(17) Uani 1 1 d .
C1 C 0.2040(9) 0.3182(8) -0.0290(7) 0.0359(15) Uani 1 1 d .
C2 C 0.1487(9) 0.3297(9) -0.1384(8) 0.0405(16) Uani 1 1 d .
H2 H 0.0870 0.2793 -0.1353 0.049 Uiso 1 1 calc R
C3 C 0.1848(10) 0.4162(9) -0.2524(8) 0.0426(17) Uani 1 1 d .
H3 H 0.1456 0.4279 -0.3272 0.051 Uiso 1 1 calc R
C4 C 0.2792(11) 0.4855(9) -0.2557(8) 0.0442(18) Uani 1 1 d .
H4 H 0.3111 0.5394 -0.3348 0.053 Uiso 1 1 calc R
C5 C 0.3253(9) 0.4747(8) -0.1425(8) 0.0393(16) Uani 1 1 d .
H5 H 0.3868 0.5249 -0.1440 0.047 Uiso 1 1 calc R
C6 C 0.3008(9) 0.1321(8) 0.1348(7) 0.0354(15) Uani 1 1 d .
C7 C 0.3300(11) -0.0126(8) 0.1522(8) 0.0421(17) Uani 1 1 d .
H7 H 0.2689 -0.0504 0.1302 0.050 Uiso 1 1 calc R
C8 C 0.4467(11) -0.0986(8) 0.2010(9) 0.0474(19) Uani 1 1 d .
H8 H 0.4656 -0.1971 0.2160 0.057 Uiso 1 1 calc R
C9 C 0.5389(11) -0.0445(9) 0.2294(9) 0.049(2) Uani 1 1 d .
H9 H 0.6214 -0.1049 0.2626 0.059 Uiso 1 1 calc R
C10 C 0.5078(10) 0.0993(9) 0.2082(9) 0.0439(17) Uani 1 1 d .
H10 H 0.5714 0.1378 0.2248 0.053 Uiso 1 1 calc R
C11 C 0.0514(9) 0.1833(9) 0.1161(8) 0.0400(16) Uani 1 1 d .
H11A H 0.0788 0.0909 0.0844 0.048 Uiso 1 1 calc R
H11B H -0.0218 0.2532 0.0693 0.048 Uiso 1 1 calc R
C12 C -0.0130(9) 0.1745(8) 0.2662(8) 0.0388(15) Uani 1 1 d .
C13 C -0.1070(10) 0.0984(9) 0.3297(9) 0.0438(17) Uani 1 1 d .
C14 C -0.1746(11) 0.1037(10) 0.4646(10) 0.052(2) Uani 1 1 d .
H14 H -0.2357 0.0495 0.5059 0.062 Uiso 1 1 calc R
C15 C -0.1548(13) 0.1842(11) 0.5370(9) 0.055(2) Uani 1 1 d .
H15 H -0.2064 0.1919 0.6273 0.066 Uiso 1 1 calc R
C16 C -0.0569(12) 0.2570(10) 0.4777(9) 0.0486(19) Uani 1 1 d .
H16 H -0.0378 0.3098 0.5296 0.058 Uiso 1 1 calc R
C17 C 0.0112(9) 0.2520(8) 0.3451(9) 0.0408(16) Uani 1 1 d .
H17 H 0.0763 0.3025 0.3062 0.049 Uiso 1 1 calc R

loop_
_atom_site_aniso_label
_atom_site_aniso_U_11
_atom_site_aniso_U_22
_atom_site_aniso_U_33
_atom_site_aniso_U_23
_atom_site_aniso_U_13
_atom_site_aniso_U_12
Pt1 0.03497(16) 0.03367(16) 0.03403(16) -0.00805(11) -0.00708(12) -0.01589(12)
I1 0.0516(3) 0.0345(2) 0.0533(3) -0.0098(2) -0.0175(2) -0.0175(2)
I2 0.0580(3) 0.0528(3) 0.0357(2) -0.0085(2) -0.0119(2) -0.0258(3)
O1 0.061(4) 0.074(4) 0.050(4) -0.008(3) -0.016(3) -0.037(4)
O2 0.090(6) 0.071(5) 0.061(4) 0.004(4) -0.022(4) -0.056(5)
N1 0.042(3) 0.037(3) 0.024(2) -0.006(2) -0.009(2) -0.017(3)
N2 0.036(3) 0.041(3) 0.038(3) -0.010(3) -0.008(3) -0.017(3)
N3 0.036(3) 0.039(3) 0.039(3) -0.005(2) -0.009(3) -0.021(3)
N4 0.043(4) 0.059(4) 0.053(4) -0.007(3) -0.007(3) -0.026(4)
C1 0.036(4) 0.046(4) 0.035(3) -0.013(3) -0.006(3) -0.021(3)
C2 0.039(4) 0.044(4) 0.042(4) -0.012(3) -0.007(3) -0.017(3)
C3 0.044(4) 0.052(4) 0.034(4) -0.006(3) -0.014(3) -0.013(4)
C4 0.054(5) 0.041(4) 0.038(4) -0.004(3) -0.012(4) -0.016(4)
C5 0.037(4) 0.042(4) 0.041(4) -0.007(3) -0.003(3) -0.019(3)
C6 0.039(4) 0.033(3) 0.035(3) -0.009(3) -0.004(3) -0.015(3)
C7 0.054(5) 0.033(3) 0.042(4) -0.005(3) -0.007(4) -0.020(3)
C8 0.050(5) 0.032(3) 0.053(5) -0.005(3) -0.005(4) -0.012(3)
C9 0.049(5) 0.043(4) 0.053(5) -0.011(4) -0.015(4) -0.008(4)
C10 0.038(4) 0.043(4) 0.050(4) -0.008(3) -0.011(3) -0.010(3)
C11 0.039(4) 0.045(4) 0.040(4) -0.007(3) -0.007(3) -0.019(3)
C12 0.034(4) 0.039(3) 0.041(4) -0.001(3) -0.010(3) -0.011(3)
C13 0.040(4) 0.050(4) 0.044(4) -0.010(3) -0.009(3) -0.017(4)
C14 0.043(5) 0.056(5) 0.048(5) -0.004(4) -0.003(4) -0.014(4)
C15 0.062(6) 0.067(6) 0.037(4) -0.005(4) -0.004(4) -0.029(5)
C16 0.057(5) 0.049(4) 0.042(4) -0.008(3) -0.011(4) -0.018(4)
C17 0.036(4) 0.039(4) 0.047(4) -0.011(3) -0.004(3) -0.014(3)

loop_
_atom_type_symbol
_atom_type_description
_atom_type_scat_dispersion_real
_atom_type_scat_dispersion_imag
_atom_type_scat_source
C C 0.0180 0.0090 'International Tables Vol C Tables 4.2.6.8 and 6.1.1.4'
H H 0.0000 0.0000 'International Tables Vol C Tables 4.2.6.8 and 6.1.1.4'
I I -0.3260 6.8360 'International Tables Vol C Tables 4.2.6.8 and 6.1.1.4'
N N 0.0310 0.0180 'International Tables Vol C Tables 4.2.6.8 and 6.1.1.4'
O O 0.0490 0.0320 'International Tables Vol C Tables 4.2.6.8 and 6.1.1.4'
Pt Pt -4.5930 6.9260 'International Tables Vol C Tables 4.2.6.8 and 6.1.1.4'

loop_
_exptl_crystal_face_index_h
_exptl_crystal_face_index_k
_exptl_crystal_face_index_l
_exptl_crystal_face_perp_dist
_exptl_oxdiff_crystal_face_indexfrac_h
_exptl_oxdiff_crystal_face_indexfrac_k
_exptl_oxdiff_crystal_face_indexfrac_l
_exptl_oxdiff_crystal_face_x
_exptl_oxdiff_crystal_face_y
_exptl_oxdiff_crystal_face_z
1 0 0 0.0084 0.9999 -0.0000 0.0003 0.0455 0.1534 0.0497
-1 0 0 0.0074 -0.9999 0.0000 -0.0003 -0.0455 -0.1534 -0.0497
0 1 0 0.0019 0.0001 1.0001 -0.0001 0.0282 -0.0175 -0.1585
0 -1 0 0.0379 -0.0001 -1.0001 0.0001 -0.0282 0.0175 0.1585
0 0 1 0.0162 -0.0001 -0.0001 0.9999 -0.1527 0.0101 -0.0111
0 0 -1 0.0262 0.0001 0.0001 -0.9999 0.1527 -0.0101 0.0111

loop_
_geom_angle_atom_site_label_1
_geom_angle_atom_site_label_2
_geom_angle_atom_site_label_3
_geom_angle
I1 Pt1 I2 91.878(19)
N1 Pt1 I1 91.18(17)
N1 Pt1 I2 175.19(18)
N2 Pt1 I1 175.97(19)
N2 Pt1 I2 91.96(18)
N2 Pt1 N1 84.9(2)
C1 N1 Pt1 117.8(5)
C5 N1 Pt1 123.0(5)
C5 N1 C1 119.0(6)
C6 N2 Pt1 119.2(6)
C6 N2 C10 119.1(7)
C10 N2 Pt1 121.6(5)
C1 N3 C11 117.8(7)
C6 N3 C1 119.1(7)
C6 N3 C11 117.5(6)
O1 N4 O2 124.4(8)
O1 N4 C13 118.4(8)
O2 N4 C13 117.2(8)
N1 C1 N3 116.4(6)
N1 C1 C2 121.0(7)
C2 C1 N3 122.6(7)
C1 C2 H2 120.4
C3 C2 C1 119.1(8)
C3 C2 H2 120.4
C2 C3 H3 120.4
C2 C3 C4 119.2(8)
C4 C3 H3 120.4
C3 C4 H4 120.5
C5 C4 C3 118.9(8)
C5 C4 H4 120.5
N1 C5 C4 122.4(7)
N1 C5 H5 118.8
C4 C5 H5 118.8
N2 C6 N3 117.3(6)
N2 C6 C7 121.4(8)
N3 C6 C7 121.3(8)
C6 C7 H7 120.5
C8 C7 C6 119.1(8)
C8 C7 H7 120.5
C7 C8 H8 119.6
C7 C8 C9 120.8(8)
C9 C8 H8 119.6
C8 C9 H9 120.8
C10 C9 C8 118.4(9)
C10 C9 H9 120.8
N2 C10 C9 121.2(8)
N2 C10 H10 119.4
C9 C10 H10 119.4
N3 C11 H11A 109.8
N3 C11 H11B 109.8
N3 C11 C12 109.5(6)
H11A C11 H11B 108.2
C12 C11 H11A 109.8
C12 C11 H11B 109.8
C13 C12 C11 122.7(7)
C17 C12 C11 120.3(7)
C17 C12 C13 116.8(8)
C12 C13 N4 122.3(8)
C14 C13 N4 116.7(8)
C14 C13 C12 121.0(8)
C13 C14 H14 119.5
C15 C14 C13 121.0(9)
C15 C14 H14 119.5
C14 C15 H15 120.4
C14 C15 C16 119.3(9)
C16 C15 H15 120.4
C15 C16 H16 119.9
C17 C16 C15 120.2(8)
C17 C16 H16 119.9
C12 C17 H17 119.2
C16 C17 C12 121.5(8)
C16 C17 H17 119.2

loop_
_geom_bond_atom_site_label_1
_geom_bond_atom_site_label_2
_geom_bond_distance
Pt1 I1 2.5830(5)
Pt1 I2 2.5880(6)
Pt1 N1 2.047(6)
Pt1 N2 2.026(6)
O1 N4 1.216(11)
O2 N4 1.223(11)
N1 C1 1.367(9)
N1 C5 1.346(10)
N2 C6 1.342(10)
N2 C10 1.372(11)
N3 C1 1.408(10)
N3 C6 1.392(11)
N3 C11 1.479(10)
N4 C13 1.461(11)
C1 C2 1.390(11)
C2 H2 0.9500
C2 C3 1.390(12)
C3 H3 0.9500
C3 C4 1.394(13)
C4 H4 0.9500
C4 C5 1.374(12)
C5 H5 0.9500
C6 C7 1.394(10)
C7 H7 0.9500
C7 C8 1.355(14)
C8 H8 0.9500
C8 C9 1.386(14)
C9 H9 0.9500
C9 C10 1.381(12)
C10 H10 0.9500
C11 H11A 0.9900
C11 H11B 0.9900
C11 C12 1.527(11)
C12 C13 1.406(12)
C12 C17 1.394(11)
C13 C14 1.393(13)
C14 H14 0.9500
C14 C15 1.341(14)
C15 H15 0.9500
C15 C16 1.405(14)
C16 H16 0.9500
C16 C17 1.373(12)
C17 H17 0.9500

loop_
_geom_torsion_atom_site_label_1
_geom_torsion_atom_site_label_2
_geom_torsion_atom_site_label_3
_geom_torsion_atom_site_label_4
_geom_torsion
Pt1 N1 C1 N3 -12.5(9)
Pt1 N1 C1 C2 168.8(6)
Pt1 N1 C5 C4 -171.4(6)
Pt1 N2 C6 N3 3.9(9)
Pt1 N2 C6 C7 -176.2(6)
Pt1 N2 C10 C9 174.9(7)
O1 N4 C13 C12 -29.0(13)
O1 N4 C13 C14 152.5(9)
O2 N4 C13 C12 151.2(10)
O2 N4 C13 C14 -27.3(13)
N1 C1 C2 C3 3.5(12)
N2 C6 C7 C8 0.8(12)
N3 C1 C2 C3 -175.2(8)
N3 C6 C7 C8 -179.3(8)
N3 C11 C12 C13 -160.2(8)
N3 C11 C12 C17 24.8(10)
N4 C13 C14 C15 -179.9(10)
C1 N1 C5 C4 3.2(12)
C1 N3 C6 N2 56.7(9)
C1 N3 C6 C7 -123.2(8)
C1 N3 C11 C12 -141.6(7)
C1 C2 C3 C4 2.0(13)
C2 C3 C4 C5 -4.8(13)
C3 C4 C5 N1 2.3(13)
C5 N1 C1 N3 172.7(7)
C5 N1 C1 C2 -6.0(12)
C6 N2 C10 C9 -3.0(12)
C6 N3 C1 N1 -51.0(10)
C6 N3 C1 C2 127.7(8)
C6 N3 C11 C12 64.9(9)
C6 C7 C8 C9 -2.1(14)
C7 C8 C9 C10 0.8(14)
C8 C9 C10 N2 1.7(14)
C10 N2 C6 N3 -178.2(7)
C10 N2 C6 C7 1.6(12)
C11 N3 C1 N1 156.0(7)
C11 N3 C1 C2 -25.3(11)
C11 N3 C6 N2 -150.2(7)
C11 N3 C6 C7 29.9(11)
C11 C12 C13 N4 7.8(13)
C11 C12 C13 C14 -173.8(8)
C11 C12 C17 C16 173.5(8)
C12 C13 C14 C15 1.7(15)
C13 C12 C17 C16 -1.8(13)
C13 C14 C15 C16 -4.2(16)
C14 C15 C16 C17 3.7(16)
C15 C16 C17 C12 -0.7(15)
C17 C12 C13 N4 -177.0(8)
C17 C12 C13 C14 1.4(13)
